data_4118537
loop_
_publ_author_name
'Ina S. Dubinsky-Davidchik'
'Shay Potash'
'Israel Goldberg'
'Arkadi Vigalok'
'Andrei N. Vedernikov'

_publ_section_title
;
 Electrophilic Fluorination of Organoplatinum(II) Iodides: Iodine and
 Platinum Atoms as Competing Fluorination Sites
;
_journal_name_full 'Journal of the American Chemical Society'
_journal_page_first 14027
_journal_page_last 14032
_journal_paper_doi 10.1021/ja3039272
_journal_volume 134
_journal_year 2012
_chemical_formula_moiety 'C32 H50 F3 I P2 Pt, C H2 Cl2'
_chemical_formula_sum 'C33 H52 Cl2 F3 I P2 Pt'
_chemical_formula_weight 960.58
_chemical_name_systematic
; 
 ? 
;
_space_group_IT_number 14
_symmetry_cell_setting monoclinic
_symmetry_space_group_name_Hall '-P 2yn'
_symmetry_space_group_name_H-M 'P 1 21/n 1'
_atom_sites_solution_hydrogens geom
_atom_sites_solution_primary direct
_atom_sites_solution_secondary difmap
_audit_creation_method SHELXL-97
_cell_angle_alpha 90.00
_cell_angle_beta 94.1696(8)
_cell_angle_gamma 90.00
_cell_formula_units_Z 4
_cell_length_a 16.2860(3)
_cell_length_b 8.9776(2)
_cell_length_c 24.3315(7)
_cell_measurement_reflns_used 7026
_cell_measurement_temperature 110(2)
_cell_measurement_theta_max 25.51
_cell_measurement_theta_min 2.42
_cell_volume 3548.07(14)
_computing_cell_refinement Denzo
_computing_data_collection 'Collect, Nonius B.V.'
_computing_data_reduction 'Denzo & Scalepack'
_computing_structure_refinement 'SHELXL-97 (Sheldrick, 1997)'
_computing_structure_solution DIRDIF-96
_diffrn_ambient_temperature 110(2)
_diffrn_detector_area_resol_mean 12.8
_diffrn_measured_fraction_theta_full 0.996
_diffrn_measured_fraction_theta_max 0.996
_diffrn_measurement_device_type 'Nonius KappaCCD'
_diffrn_measurement_method '1 deg. \w scans'
_diffrn_radiation_monochromator graphite
_diffrn_radiation_source 'fine-focus sealed tube'
_diffrn_radiation_type MoK\a
_diffrn_radiation_wavelength 0.71073
_diffrn_reflns_av_R_equivalents 0.0730
_diffrn_reflns_av_sigmaI/netI 0.0495
_diffrn_reflns_limit_h_max 19
_diffrn_reflns_limit_h_min 0
_diffrn_reflns_limit_k_max 10
_diffrn_reflns_limit_k_min 0
_diffrn_reflns_limit_l_max 28
_diffrn_reflns_limit_l_min -28
_diffrn_reflns_number 27370
_diffrn_reflns_theta_full 25.05
_diffrn_reflns_theta_max 25.05
_diffrn_reflns_theta_min 2.42
_diffrn_standards_number 0
_exptl_absorpt_coefficient_mu 5.104
_exptl_absorpt_correction_T_max 0.5148
_exptl_absorpt_correction_T_min 0.3097
_exptl_absorpt_correction_type multi-scan
_exptl_absorpt_process_details 'Blessing, 1995'
_exptl_crystal_colour colorless
_exptl_crystal_density_diffrn 1.798
_exptl_crystal_description prism
_exptl_crystal_F_000 1888
_exptl_crystal_size_max 0.30
_exptl_crystal_size_mid 0.20
_exptl_crystal_size_min 0.15
_refine_diff_density_max 1.776
_refine_diff_density_min -1.205
_refine_diff_density_rms 0.175
_refine_ls_extinction_method none
_refine_ls_goodness_of_fit_ref 1.139
_refine_ls_hydrogen_treatment constr
_refine_ls_matrix_type full
_refine_ls_number_parameters 379
_refine_ls_number_reflns 6259
_refine_ls_number_restraints 0
_refine_ls_restrained_S_all 1.139
_refine_ls_R_factor_all 0.0560
_refine_ls_R_factor_gt 0.0460
_refine_ls_shift/su_max 0.001
_refine_ls_shift/su_mean 0.000
_refine_ls_structure_factor_coef Fsqd
_refine_ls_weighting_details 'calc w=1/[\s^2^(Fo^2^)+(0.0183P)^2^+3.6734P] where P=(Fo^2^+2Fc^2^)/3'
_refine_ls_weighting_scheme calc
_refine_ls_wR_factor_gt 0.0872
_refine_ls_wR_factor_ref 0.0905
_reflns_number_gt 5487
_reflns_number_total 6259
_reflns_threshold_expression >2sigma(I)
_cod_data_source_file ja3039272_si_003.cif
_cod_data_source_block ar65
_cod_original_sg_symbol_H-M 'P 21/n'
_cod_database_code 4118537

loop_
_symmetry_equiv_pos_as_xyz
'x, y, z'
'-x+1/2, y+1/2, -z+1/2'
'-x, -y, -z'
'x-1/2, -y-1/2, z-1/2'

loop_
_atom_site_label
_atom_site_type_symbol
_atom_site_fract_x
_atom_site_fract_y
_atom_site_fract_z
_atom_site_U_iso_or_equiv
_atom_site_adp_type
_atom_site_occupancy
_atom_site_symmetry_multiplicity
_atom_site_calc_flag
_atom_site_refinement_flags
Pt1 Pt 0.760366(16) 0.92689(3) 0.052128(11) 0.01113(9) Uani 1 1 d .
I2 I 0.76074(3) 1.16970(5) 0.11487(2) 0.02062(13) Uani 1 1 d .
P3 P 0.74350(11) 0.77041(19) 0.12482(8) 0.0116(4) Uani 1 1 d .
P4 P 0.74715(11) 0.7262(2) -0.00234(8) 0.0131(4) Uani 1 1 d .
C5 C 0.7109(4) 0.5873(8) 0.0966(3) 0.0158(15) Uani 1 1 d .
H5A H 0.7300 0.5083 0.1228 0.019 Uiso 1 1 calc R
H5B H 0.6500 0.5835 0.0923 0.019 Uiso 1 1 calc R
C6 C 0.7452(4) 0.5572(8) 0.0407(3) 0.0142(15) Uani 1 1 d .
H6A H 0.7110 0.4804 0.0208 0.017 Uiso 1 1 calc R
H6B H 0.8019 0.5175 0.0468 0.017 Uiso 1 1 calc R
C7 C 0.8351(4) 0.7301(8) 0.1713(3) 0.0156(16) Uani 1 1 d .
H7 H 0.8202 0.6480 0.1965 0.019 Uiso 1 1 calc R
C8 C 0.8623(5) 0.8634(9) 0.2072(3) 0.0256(19) Uani 1 1 d .
H8A H 0.8731 0.9490 0.1831 0.031 Uiso 1 1 calc R
H8B H 0.8169 0.8918 0.2300 0.031 Uiso 1 1 calc R
C9 C 0.9388(5) 0.8321(9) 0.2445(4) 0.031(2) Uani 1 1 d .
H9A H 0.9263 0.7551 0.2718 0.037 Uiso 1 1 calc R
H9B H 0.9556 0.9239 0.2649 0.037 Uiso 1 1 calc R
C10 C 1.0094(5) 0.7787(9) 0.2116(4) 0.029(2) Uani 1 1 d .
H10A H 1.0259 0.8596 0.1870 0.035 Uiso 1 1 calc R
H10B H 1.0574 0.7531 0.2371 0.035 Uiso 1 1 calc R
C11 C 0.9832(4) 0.6435(9) 0.1774(3) 0.0221(17) Uani 1 1 d .
H11A H 0.9717 0.5600 0.2023 0.027 Uiso 1 1 calc R
H11B H 1.0289 0.6129 0.1552 0.027 Uiso 1 1 calc R
C12 C 0.9066(4) 0.6740(9) 0.1390(3) 0.0196(16) Uani 1 1 d .
H12A H 0.8898 0.5813 0.1191 0.024 Uiso 1 1 calc R
H12B H 0.9197 0.7495 0.1113 0.024 Uiso 1 1 calc R
C13 C 0.6626(4) 0.8218(8) 0.1704(3) 0.0143(15) Uani 1 1 d .
H13 H 0.6812 0.9155 0.1897 0.017 Uiso 1 1 calc R
C14 C 0.6492(5) 0.7064(9) 0.2153(3) 0.0218(17) Uani 1 1 d .
H14A H 0.6324 0.6103 0.1980 0.026 Uiso 1 1 calc R
H14B H 0.7014 0.6905 0.2381 0.026 Uiso 1 1 calc R
C15 C 0.5825(5) 0.7599(8) 0.2519(3) 0.0203(17) Uani 1 1 d .
H15A H 0.5719 0.6810 0.2789 0.024 Uiso 1 1 calc R
H15B H 0.6027 0.8491 0.2727 0.024 Uiso 1 1 calc R
C16 C 0.5023(5) 0.7980(8) 0.2188(3) 0.0215(17) Uani 1 1 d .
H16A H 0.4625 0.8381 0.2439 0.026 Uiso 1 1 calc R
H16B H 0.4785 0.7063 0.2017 0.026 Uiso 1 1 calc R
C17 C 0.5159(4) 0.9124(9) 0.1741(3) 0.0199(16) Uani 1 1 d .
H17A H 0.5332 1.0082 0.1914 0.024 Uiso 1 1 calc R
H17B H 0.4636 0.9291 0.1516 0.024 Uiso 1 1 calc R
C18 C 0.5818(4) 0.8587(8) 0.1368(3) 0.0171(16) Uani 1 1 d .
H18A H 0.5617 0.7690 0.1164 0.020 Uiso 1 1 calc R
H18B H 0.5920 0.9372 0.1096 0.020 Uiso 1 1 calc R
C19 C 0.8272(4) 0.6815(8) -0.0494(3) 0.0152(15) Uani 1 1 d .
H19 H 0.8191 0.5749 -0.0604 0.018 Uiso 1 1 calc R
C20 C 0.8224(4) 0.7736(9) -0.1027(3) 0.0195(17) Uani 1 1 d .
H20A H 0.8287 0.8805 -0.0934 0.023 Uiso 1 1 calc R
H20B H 0.7677 0.7595 -0.1225 0.023 Uiso 1 1 calc R
C21 C 0.8898(4) 0.7268(9) -0.1401(3) 0.0228(18) Uani 1 1 d .
H21A H 0.8797 0.6231 -0.1527 0.027 Uiso 1 1 calc R
H21B H 0.8875 0.7919 -0.1730 0.027 Uiso 1 1 calc R
C22 C 0.9748(5) 0.7370(10) -0.1104(3) 0.030(2) Uani 1 1 d .
H22A H 0.9873 0.8423 -0.1011 0.036 Uiso 1 1 calc R
H22B H 1.0164 0.7012 -0.1350 0.036 Uiso 1 1 calc R
C23 C 0.9795(5) 0.6439(9) -0.0578(3) 0.0207(17) Uani 1 1 d .
H23A H 1.0347 0.6552 -0.0384 0.025 Uiso 1 1 calc R
H23B H 0.9716 0.5374 -0.0674 0.025 Uiso 1 1 calc R
C24 C 0.9136(4) 0.6931(8) -0.0200(3) 0.0160(15) Uani 1 1 d .
H24A H 0.9241 0.7973 -0.0082 0.019 Uiso 1 1 calc R
H24B H 0.9166 0.6297 0.0134 0.019 Uiso 1 1 calc R
C25 C 0.6489(4) 0.7308(8) -0.0460(3) 0.0158(16) Uani 1 1 d .
H25 H 0.6538 0.8136 -0.0731 0.019 Uiso 1 1 calc R
C26 C 0.5762(4) 0.7687(8) -0.0126(3) 0.0168(16) Uani 1 1 d .
H26A H 0.5880 0.8618 0.0084 0.020 Uiso 1 1 calc R
H26B H 0.5679 0.6879 0.0141 0.020 Uiso 1 1 calc R
C27 C 0.4981(4) 0.7885(9) -0.0506(3) 0.0240(18) Uani 1 1 d .
H27A H 0.4509 0.8085 -0.0282 0.029 Uiso 1 1 calc R
H27B H 0.5047 0.8754 -0.0750 0.029 Uiso 1 1 calc R
C28 C 0.4801(5) 0.6500(10) -0.0858(3) 0.0281(19) Uani 1 1 d .
H28A H 0.4667 0.5659 -0.0617 0.034 Uiso 1 1 calc R
H28B H 0.4316 0.6688 -0.1118 0.034 Uiso 1 1 calc R
C29 C 0.5532(5) 0.6081(9) -0.1180(3) 0.0267(19) Uani 1 1 d .
H29A H 0.5623 0.6870 -0.1454 0.032 Uiso 1 1 calc R
H29B H 0.5409 0.5142 -0.1384 0.032 Uiso 1 1 calc R
C30 C 0.6321(4) 0.5878(8) -0.0800(3) 0.0201(16) Uani 1 1 d .
H30A H 0.6255 0.5024 -0.0550 0.024 Uiso 1 1 calc R
H30B H 0.6792 0.5668 -0.1024 0.024 Uiso 1 1 calc R
C31 C 0.7770(4) 1.0683(8) -0.0142(3) 0.0158(15) Uani 1 1 d .
C32 C 0.7167(4) 1.1232(8) -0.0498(3) 0.0162(16) Uani 1 1 d .
C33 C 0.7277(5) 1.2179(8) -0.0938(3) 0.0203(17) Uani 1 1 d .
H33 H 0.6827 1.2511 -0.1176 0.024 Uiso 1 1 calc R
C34 C 0.8069(5) 1.2613(8) -0.1011(3) 0.0229(18) Uani 1 1 d .
C35 C 0.8722(5) 1.2122(9) -0.0665(3) 0.0235(18) Uani 1 1 d .
H35 H 0.9272 1.2414 -0.0718 0.028 Uiso 1 1 calc R
C36 C 0.8545(4) 1.1195(8) -0.0242(3) 0.0189(17) Uani 1 1 d .
F37 F 0.6362(3) 1.0842(6) -0.0438(2) 0.0468(14) Uani 1 1 d .
F38 F 0.8211(4) 1.3536(7) -0.1430(3) 0.0597(17) Uani 1 1 d .
F39 F 0.9199(3) 1.0669(6) 0.0081(2) 0.0499(15) Uani 1 1 d .
C40 C 0.2373(7) -0.0617(11) 0.2290(5) 0.058(3) Uani 1 1 d .
H40A H 0.2595 -0.1555 0.2455 0.070 Uiso 1 1 calc R
H40B H 0.2051 -0.0871 0.1942 0.070 Uiso 1 1 calc R
Cl41 Cl 0.31894(13) 0.0535(3) 0.21434(10) 0.0410(6) Uani 1 1 d .
Cl42 Cl 0.17184(15) 0.0203(3) 0.27416(11) 0.0492(7) Uani 1 1 d .

loop_
_atom_site_aniso_label
_atom_site_aniso_U_11
_atom_site_aniso_U_22
_atom_site_aniso_U_33
_atom_site_aniso_U_23
_atom_site_aniso_U_13
_atom_site_aniso_U_12
Pt1 0.01187(14) 0.00970(13) 0.01193(15) 0.00068(11) 0.00153(10) 0.00026(11)
I2 0.0302(3) 0.0114(2) 0.0202(3) -0.0016(2) 0.0011(2) 0.0016(2)
P3 0.0133(9) 0.0091(8) 0.0124(10) 0.0003(7) 0.0010(7) 0.0012(7)
P4 0.0123(9) 0.0138(9) 0.0131(10) -0.0010(7) -0.0001(7) 0.0011(7)
C5 0.016(4) 0.008(3) 0.023(4) -0.002(3) 0.002(3) -0.001(3)
C6 0.014(4) 0.016(4) 0.012(4) -0.003(3) -0.002(3) 0.002(3)
C7 0.021(4) 0.014(4) 0.012(4) 0.003(3) 0.002(3) 0.002(3)
C8 0.028(4) 0.020(4) 0.027(5) -0.011(4) -0.010(4) 0.011(3)
C9 0.039(5) 0.023(4) 0.028(5) -0.007(4) -0.017(4) 0.012(4)
C10 0.016(4) 0.022(4) 0.047(6) 0.000(4) -0.016(4) 0.004(3)
C11 0.014(4) 0.028(4) 0.024(5) 0.005(4) 0.000(3) 0.001(3)
C12 0.021(4) 0.022(4) 0.016(4) -0.003(3) 0.003(3) 0.002(3)
C13 0.015(4) 0.012(3) 0.016(4) 0.002(3) 0.005(3) -0.003(3)
C14 0.024(4) 0.023(4) 0.020(4) 0.002(3) 0.013(3) 0.007(3)
C15 0.029(4) 0.019(4) 0.015(4) 0.007(3) 0.011(3) 0.006(3)
C16 0.028(4) 0.016(4) 0.022(4) -0.005(3) 0.013(3) 0.000(3)
C17 0.019(4) 0.023(4) 0.019(4) 0.001(3) 0.004(3) 0.003(3)
C18 0.016(4) 0.021(4) 0.014(4) 0.002(3) 0.006(3) 0.004(3)
C19 0.018(4) 0.017(4) 0.011(4) -0.006(3) 0.001(3) 0.004(3)
C20 0.019(4) 0.025(4) 0.014(4) -0.001(3) 0.003(3) 0.008(3)
C21 0.020(4) 0.033(5) 0.016(4) 0.003(3) 0.005(3) 0.006(3)
C22 0.029(5) 0.035(5) 0.027(5) -0.001(4) 0.014(4) 0.001(4)
C23 0.020(4) 0.025(4) 0.017(4) -0.002(3) 0.004(3) 0.005(3)
C24 0.013(4) 0.020(4) 0.015(4) -0.002(3) -0.002(3) 0.004(3)
C25 0.015(4) 0.020(4) 0.012(4) 0.000(3) -0.003(3) 0.001(3)
C26 0.014(4) 0.021(4) 0.017(4) -0.004(3) 0.005(3) 0.005(3)
C27 0.013(4) 0.028(4) 0.031(5) -0.001(4) -0.001(3) 0.004(3)
C28 0.022(4) 0.039(5) 0.022(5) 0.001(4) -0.004(3) -0.004(4)
C29 0.026(4) 0.027(4) 0.025(5) -0.007(4) -0.012(4) 0.001(4)
C30 0.019(4) 0.017(4) 0.025(4) -0.005(3) -0.002(3) 0.001(3)
C31 0.016(4) 0.015(4) 0.016(4) -0.009(3) 0.002(3) -0.002(3)
C32 0.016(4) 0.012(3) 0.022(4) -0.002(3) 0.011(3) -0.002(3)
C33 0.024(4) 0.018(4) 0.018(4) -0.004(3) -0.007(3) -0.001(3)
C34 0.033(5) 0.017(4) 0.020(4) 0.003(3) 0.009(4) -0.007(3)
C35 0.017(4) 0.030(5) 0.024(5) -0.002(4) 0.005(3) -0.007(3)
C36 0.019(4) 0.018(4) 0.019(4) 0.003(3) -0.007(3) 0.001(3)
F37 0.038(3) 0.048(3) 0.054(4) 0.007(3) 0.003(3) 0.004(3)
F38 0.064(4) 0.062(4) 0.053(4) 0.021(3) 0.009(3) -0.011(3)
F39 0.044(3) 0.048(3) 0.057(4) 0.009(3) -0.004(3) -0.007(3)
C40 0.058(7) 0.035(6) 0.086(9) -0.030(6) 0.031(6) -0.009(5)
Cl41 0.0268(11) 0.0485(14) 0.0482(15) 0.0021(12) 0.0065(10) 0.0028(10)
Cl42 0.0452(14) 0.0596(16) 0.0450(15) -0.0157(13) 0.0193(12) -0.0151(12)

loop_
_atom_type_symbol
_atom_type_description
_atom_type_scat_dispersion_real
_atom_type_scat_dispersion_imag
_atom_type_scat_source
C C 0.0033 0.0016 'International Tables Vol C Tables 4.2.6.8 and 6.1.1.4'
H H 0.0000 0.0000 'International Tables Vol C Tables 4.2.6.8 and 6.1.1.4'
I I -0.4742 1.8119 'International Tables Vol C Tables 4.2.6.8 and 6.1.1.4'
P P 0.1023 0.0942 'International Tables Vol C Tables 4.2.6.8 and 6.1.1.4'
Pt Pt -1.7033 8.3905 'International Tables Vol C Tables 4.2.6.8 and 6.1.1.4'
F F 0.0171 0.0103 'International Tables Vol C Tables 4.2.6.8 and 6.1.1.4'
Cl Cl 0.1484 0.1585 'International Tables Vol C Tables 4.2.6.8 and 6.1.1.4'

loop_
_geom_angle_atom_site_label_1
_geom_angle_atom_site_label_2
_geom_angle_atom_site_label_3
_geom_angle
C31 Pt1 P4 92.54(19)
C31 Pt1 P3 179.4(2)
P4 Pt1 P3 87.24(7)
C31 Pt1 I2 87.13(19)
P4 Pt1 I2 174.53(5)
P3 Pt1 I2 93.14(5)
C7 P3 C13 105.3(3)
C7 P3 C5 104.6(3)
C13 P3 C5 104.4(3)
C7 P3 Pt1 117.2(2)
C13 P3 Pt1 116.3(2)
C5 P3 Pt1 107.8(2)
C19 P4 C6 102.4(3)
C19 P4 C25 105.6(3)
C6 P4 C25 107.1(3)
C19 P4 Pt1 120.1(2)
C6 P4 Pt1 109.3(2)
C25 P4 Pt1 111.3(2)
C6 C5 P3 112.0(5)
C6 C5 H5A 109.2
P3 C5 H5A 109.2
C6 C5 H5B 109.2
P3 C5 H5B 109.2
H5A C5 H5B 107.9
C5 C6 P4 112.4(5)
C5 C6 H6A 109.1
P4 C6 H6A 109.1
C5 C6 H6B 109.1
P4 C6 H6B 109.1
H6A C6 H6B 107.9
C8 C7 C12 110.5(6)
C8 C7 P3 112.7(5)
C12 C7 P3 111.2(5)
C8 C7 H7 107.4
C12 C7 H7 107.4
P3 C7 H7 107.4
C9 C8 C7 112.9(6)
C9 C8 H8A 109.0
C7 C8 H8A 109.0
C9 C8 H8B 109.0
C7 C8 H8B 109.0
H8A C8 H8B 107.8
C8 C9 C10 111.2(7)
C8 C9 H9A 109.4
C10 C9 H9A 109.4
C8 C9 H9B 109.4
C10 C9 H9B 109.4
H9A C9 H9B 108.0
C11 C10 C9 110.3(7)
C11 C10 H10A 109.6
C9 C10 H10A 109.6
C11 C10 H10B 109.6
C9 C10 H10B 109.6
H10A C10 H10B 108.1
C10 C11 C12 112.1(6)
C10 C11 H11A 109.2
C12 C11 H11A 109.2
C10 C11 H11B 109.2
C12 C11 H11B 109.2
H11A C11 H11B 107.9
C11 C12 C7 111.2(6)
C11 C12 H12A 109.4
C7 C12 H12A 109.4
C11 C12 H12B 109.4
C7 C12 H12B 109.4
H12A C12 H12B 108.0
C18 C13 C14 111.4(6)
C18 C13 P3 110.9(5)
C14 C13 P3 113.9(5)
C18 C13 H13 106.7
C14 C13 H13 106.7
P3 C13 H13 106.7
C15 C14 C13 110.3(6)
C15 C14 H14A 109.6
C13 C14 H14A 109.6
C15 C14 H14B 109.6
C13 C14 H14B 109.6
H14A C14 H14B 108.1
C16 C15 C14 112.3(6)
C16 C15 H15A 109.1
C14 C15 H15A 109.1
C16 C15 H15B 109.1
C14 C15 H15B 109.1
H15A C15 H15B 107.9
C15 C16 C17 111.5(6)
C15 C16 H16A 109.3
C17 C16 H16A 109.3
C15 C16 H16B 109.3
C17 C16 H16B 109.3
H16A C16 H16B 108.0
C16 C17 C18 110.8(6)
C16 C17 H17A 109.5
C18 C17 H17A 109.5
C16 C17 H17B 109.5
C18 C17 H17B 109.5
H17A C17 H17B 108.1
C13 C18 C17 111.3(6)
C13 C18 H18A 109.4
C17 C18 H18A 109.4
C13 C18 H18B 109.4
C17 C18 H18B 109.4
H18A C18 H18B 108.0
C20 C19 C24 110.3(6)
C20 C19 P4 114.4(5)
C24 C19 P4 111.2(5)
C20 C19 H19 106.9
C24 C19 H19 106.9
P4 C19 H19 106.9
C19 C20 C21 111.0(6)
C19 C20 H20A 109.4
C21 C20 H20A 109.4
C19 C20 H20B 109.4
C21 C20 H20B 109.4
H20A C20 H20B 108.0
C22 C21 C20 111.6(6)
C22 C21 H21A 109.3
C20 C21 H21A 109.3
C22 C21 H21B 109.3
C20 C21 H21B 109.3
H21A C21 H21B 108.0
C21 C22 C23 110.8(7)
C21 C22 H22A 109.5
C23 C22 H22A 109.5
C21 C22 H22B 109.5
C23 C22 H22B 109.5
H22A C22 H22B 108.1
C22 C23 C24 110.6(6)
C22 C23 H23A 109.5
C24 C23 H23A 109.5
C22 C23 H23B 109.5
C24 C23 H23B 109.5
H23A C23 H23B 108.1
C23 C24 C19 111.0(6)
C23 C24 H24A 109.4
C19 C24 H24A 109.4
C23 C24 H24B 109.4
C19 C24 H24B 109.4
H24A C24 H24B 108.0
C26 C25 C30 111.0(6)
C26 C25 P4 111.7(5)
C30 C25 P4 113.7(5)
C26 C25 H25 106.7
C30 C25 H25 106.7
P4 C25 H25 106.7
C25 C26 C27 110.3(6)
C25 C26 H26A 109.6
C27 C26 H26A 109.6
C25 C26 H26B 109.6
C27 C26 H26B 109.6
H26A C26 H26B 108.1
C28 C27 C26 111.3(6)
C28 C27 H27A 109.4
C26 C27 H27A 109.4
C28 C27 H27B 109.4
C26 C27 H27B 109.4
H27A C27 H27B 108.0
C29 C28 C27 111.4(6)
C29 C28 H28A 109.3
C27 C28 H28A 109.3
C29 C28 H28B 109.3
C27 C28 H28B 109.3
H28A C28 H28B 108.0
C28 C29 C30 111.7(7)
C28 C29 H29A 109.3
C30 C29 H29A 109.3
C28 C29 H29B 109.3
C30 C29 H29B 109.3
H29A C29 H29B 107.9
C25 C30 C29 109.4(6)
C25 C30 H30A 109.8
C29 C30 H30A 109.8
C25 C30 H30B 109.8
C29 C30 H30B 109.8
H30A C30 H30B 108.2
C32 C31 C36 113.3(7)
C32 C31 Pt1 126.0(5)
C36 C31 Pt1 120.7(5)
C31 C32 F37 119.5(6)
C31 C32 C33 126.0(7)
F37 C32 C33 114.5(7)
C34 C33 C32 116.7(7)
C34 C33 H33 121.6
C32 C33 H33 121.6
F38 C34 C33 119.2(7)
F38 C34 C35 119.4(7)
C33 C34 C35 121.4(7)
C36 C35 C34 117.2(7)
C36 C35 H35 121.4
C34 C35 H35 121.4
F39 C36 C35 116.5(7)
F39 C36 C31 118.0(7)
C35 C36 C31 125.4(7)
Cl41 C40 Cl42 112.9(5)
Cl41 C40 H40A 109.0
Cl42 C40 H40A 109.0
Cl41 C40 H40B 109.0
Cl42 C40 H40B 109.0
H40A C40 H40B 107.8

loop_
_geom_bond_atom_site_label_1
_geom_bond_atom_site_label_2
_geom_bond_distance
Pt1 C31 2.086(7)
Pt1 P4 2.2375(18)
Pt1 P3 2.2908(18)
Pt1 I2 2.6610(5)
P3 C7 1.841(7)
P3 C13 1.842(7)
P3 C5 1.845(7)
P4 C19 1.841(7)
P4 C6 1.845(7)
P4 C25 1.856(7)
C5 C6 1.531(10)
C5 H5A 0.9900
C5 H5B 0.9900
C6 H6A 0.9900
C6 H6B 0.9900
C7 C8 1.529(10)
C7 C12 1.536(10)
C7 H7 1.0000
C8 C9 1.513(10)
C8 H8A 0.9900
C8 H8B 0.9900
C9 C10 1.526(12)
C9 H9A 0.9900
C9 H9B 0.9900
C10 C11 1.515(11)
C10 H10A 0.9900
C10 H10B 0.9900
C11 C12 1.529(10)
C11 H11A 0.9900
C11 H11B 0.9900
C12 H12A 0.9900
C12 H12B 0.9900
C13 C18 1.533(10)
C13 C14 1.532(10)
C13 H13 1.0000
C14 C15 1.531(10)
C14 H14A 0.9900
C14 H14B 0.9900
C15 C16 1.522(11)
C15 H15A 0.9900
C15 H15B 0.9900
C16 C17 1.524(10)
C16 H16A 0.9900
C16 H16B 0.9900
C17 C18 1.532(9)
C17 H17A 0.9900
C17 H17B 0.9900
C18 H18A 0.9900
C18 H18B 0.9900
C19 C20 1.535(10)
C19 C24 1.534(9)
C19 H19 1.0000
C20 C21 1.536(10)
C20 H20A 0.9900
C20 H20B 0.9900
C21 C22 1.516(11)
C21 H21A 0.9900
C21 H21B 0.9900
C22 C23 1.525(11)
C22 H22A 0.9900
C22 H22B 0.9900
C23 C24 1.530(9)
C23 H23A 0.9900
C23 H23B 0.9900
C24 H24A 0.9900
C24 H24B 0.9900
C25 C26 1.523(9)
C25 C30 1.540(10)
C25 H25 1.0000
C26 C27 1.529(10)
C26 H26A 0.9900
C26 H26B 0.9900
C27 C28 1.526(11)
C27 H27A 0.9900
C27 H27B 0.9900
C28 C29 1.520(11)
C28 H28A 0.9900
C28 H28B 0.9900
C29 C30 1.539(10)
C29 H29A 0.9900
C29 H29B 0.9900
C30 H30A 0.9900
C30 H30B 0.9900
C31 C32 1.354(10)
C31 C36 1.382(10)
C32 F37 1.375(8)
C32 C33 1.390(10)
C33 C34 1.370(11)
C33 H33 0.9500
C34 F38 1.346(9)
C34 C35 1.380(11)
C35 C36 1.372(11)
C35 H35 0.9500
C36 F39 1.361(9)
C40 Cl41 1.742(10)
C40 Cl42 1.747(10)
C40 H40A 0.9900
C40 H40B 0.9900
